data_2105556
loop_
_publ_author_name
'Hibble, Simon J.'
'Cooper, Steven P.'
'Patat, Saban'
'Hannon, Alex. C.'

_publ_section_title
;
 Total neutron diffraction: a route to the correct local structure of
 disordered LaMo~2~O~5~ and its application to the model compound
 Zn~2~Mo~3~O~8~
;
_journal_issue 5
_journal_name_full 'Acta Crystallographica Section B'
_journal_page_first 683
_journal_page_last 697
_journal_paper_doi 10.1107/S0108768199004103
_journal_volume 55
_journal_year 1999
_chemical_formula_moiety 'Zn2 Mo3 O8'
_chemical_formula_sum 'Mo3 O8 Zn2'
_chemical_formula_weight 546.6
_chemical_name_systematic 'zinc molybdate'
_space_group_IT_number 186
_symmetry_cell_setting hexagonal
_symmetry_space_group_name_Hall 'P 6c -2c'
_symmetry_space_group_name_H-M 'P 63 m c'
_cell_angle_alpha 90
_cell_angle_beta 90
_cell_angle_gamma 120
_cell_formula_units_Z 12
_cell_length_a 5.773220(10)
_cell_length_b 5.773220(10)
_cell_length_c 9.91231(4)
_cell_measurement_reflns_used 309
_cell_measurement_temperature 18
_cell_volume 286.1157(14)
_computing_cell_refinement
;
TF12LS (David et al. (1992)
;
_computing_structure_refinement
;
TF12LS (David et al., 1992)
;
_diffrn_ambient_temperature 18
_diffrn_measurement_device 'Lad tof neutron'
_diffrn_measurement_method 'time of flight neutron diffraction'
_diffrn_radiation_probe neutron
_diffrn_radiation_type neutron
_diffrn_radiation_wavelength time-of-flight
_diffrn_reflns_limit_h_max 6
_diffrn_reflns_limit_h_min 0
_diffrn_reflns_limit_k_max 3
_diffrn_reflns_limit_k_min 0
_diffrn_reflns_limit_l_max 13
_diffrn_reflns_limit_l_min -13
_diffrn_reflns_number 309
_exptl_absorpt_correction_type none
_exptl_crystal_colour Black/Green
_exptl_crystal_description powder
_refine_ls_extinction_method none
_refine_ls_matrix_type full
_refine_ls_number_parameters 29
_refine_ls_number_reflns 309
_refine_ls_R_factor_all .058
_refine_ls_shift/esd_max .001
_refine_ls_shift/esd_mean .0004
_refine_ls_structure_factor_coef Inet
_refine_ls_weighting_details 'w = 1/[Y~i~]'
_refine_ls_weighting_scheme calc
_refine_ls_wR_factor_all .047
_cod_data_source_file br0083.cif
_cod_data_source_block zn2mo3o8
_cod_depositor_comments
;
The following automatic conversions were performed:

'_refine_ls_weighting_scheme' value '1/[Y~i~]' was changed to 'calc'.
New tag '_refine_ls_weighting_details' was created. The value of the
new tag was set to 'w = 1/[Y~i~]'.

Automatic conversion script
Id: cif_fix_values 3143 2015-03-26 13:38:13Z robertas 
;
_cod_original_cell_volume 286.1160(10)
_cod_original_formula_sum 'Zn2 Mo3 O8'
_cod_database_code 2105556

loop_
_symmetry_equiv_pos_as_xyz
x,y,z
y,-x+y,1/2+z
-x+y,-x,z
-x,-y,1/2+z
-y,x-y,z
x-y,x,1/2+z
-y,-x,z
-x,-x+y,1/2+z
x-y,-y,1/2+z
-x+y,y,z
x,x-y,z
y,x,1/2+z

loop_
_atom_site_label
_atom_site_fract_x
_atom_site_fract_y
_atom_site_fract_z
_atom_site_U_iso_or_equiv
_atom_site_thermal_displace_type
_atom_site_occupancy
_atom_site_type_symbol
Zn1 .33333 .66667 .5155(4) .0039(5) Uiso 1.0 Zn
Zn2 .33333 .66667 .9491(6) .0039(5) Uiso 1.0 Zn
Mo1 .1475(2) .8525(2) .25 .0032(5) Uiso 1.0 Mo
O1 .00000 .00000 .8921(5) .0044(3) Uiso 1.0 O
O2 .33333 .66667 .1450(5) .0044(3) Uiso 1.0 O
O3 .4881(3) .5119(3) .3658(3) .0044(3) Uiso 1.0 O
O4 .1662(3) .8338(3) .6334(4) .0044(3) Uiso 1.0 O

loop_
_geom_bond_atom_site_label_1
_geom_bond_atom_site_label_2
_geom_bond_distance
_geom_bond_publ_flag
Mo1 Mo1 2.554(2) no
Mo1 O1 2.039(4) no
Mo1 O2 2.194(3) no
Mo1 O3 2.071(3) no
Mo1 O4 1.955(4) no
Zn1 O3 2.144(4) no
Zn1 O4 2.039(3) no
Zn2 O2 1.942(8) no
Zn2 O4 1.968(3) no
